data_3500140
loop_
_publ_author_name
'Armel Le Bail'

_publ_section_comment
; 
Rietveld structure refinement from synchrotron data in the
English, P. M. (2011) thesis 'Structural Studies of Titanyl and 
Zirconyl Sulphate Hydrates'. 
https://core.ac.uk/download/pdf/195631652.pdf
using starting coordinates from
Klementova?, M., Motlochova?, M., Boha?c?ek, J., Kupc?\'ik, J., Palatinus, 
L., Pliz?ingrova?, E., Szatma?ry, L. & S?ubrt, J. (2017). 
Cryst. Growth Des. 17, 6762-6769.
;
_journal_name_full 'Personal communication to COD'
_journal_year 2025
_chemical_formula_moiety 'H12 O21 S3 Ti3'
_chemical_formula_sum 'H4 O7 S Ti'
_chemical_formula_weight 195.96
_chemical_name_systematic
; 
Titanyl sulfate di-hydrate
;
_space_group_IT_number 7
_space_group_name_Hall 'P -2yac'
_space_group_name_H-M_alt 'P 1 n 1'
_symmetry_cell_setting monoclinic
_symmetry_Int_Tables_number 7
_symmetry_space_group_name_Hall 'P -2yac'
_symmetry_space_group_name_H-M 'P 1 n 1'
_cell_angle_alpha 90.0000
_cell_angle_beta 90.6389(4)
_cell_angle_gamma 90.0000
_cell_formula_units_Z 12
_cell_length_a 5.54286(5)
_cell_length_b 16.68093(14)
_cell_length_c 18.66742(15)
_cell_measurement_temperature 293
_cell_special_details ' ?'
_cell_volume 1725.88(3)
_computing_structure_refinement FULLPROF
_diffrn_ambient_temperature 293
_diffrn_radiation_probe x-ray
_diffrn_radiation_type synchrotron
_diffrn_radiation_wavelength 0.825912
_exptl_absorpt_coefficient_mu 1.823
_exptl_crystal_density_diffrn 2.263
_exptl_crystal_density_method 'Not Measured'
_exptl_crystal_F_000 1176
_exptl_special_details ' ?'
_geom_special_details
;
 Bond distances, angles etc. have been calculated using the
 rounded fractional coordinates. All su's are estimated
 from the variances of the (full) variance-covariance matrix.
 The cell esds are taken into account in the estimation of
 distances, angles and torsion angles
;
_pd_calibration_special_details ' ?'
_pd_instr_location
; 
Australia
;
_pd_meas_2theta_range_inc 0.003750
_pd_meas_2theta_range_max 82.33500
_pd_meas_2theta_range_min 2.98125
_pd_meas_number_of_points 21162
_pd_meas_special_details '  ?'
_pd_proc_2theta_range_inc 0.003750
_pd_proc_2theta_range_max 82.3372
_pd_proc_2theta_range_min 2.9834
_pd_proc_ls_pref_orient_corr ' ?'
_pd_proc_ls_prof_R_factor 2.3356
_pd_proc_ls_prof_wR_expected 0.6867
_pd_proc_ls_prof_wR_factor 3.3437
_pd_proc_ls_special_details ' ?'
_pd_proc_wavelength 0.825912
_pd_spec_mounting
; 
capillary
;
_pd_spec_mount_mode transmission
_refine_ls_number_parameters 269
_refine_ls_number_reflns 8036
_refine_ls_number_restraints 120
_refine_ls_R_I_factor 3.6980
_refine_special_details ' ?'
_cod_data_source_file phil-h-ref.cif
_cod_data_source_block TiOSO4-2H2O
_cod_depositor_comments
;
The following automatic conversions were performed:

data item '_symmetry_cell_setting' value 'Monoclinic' was changed to
'monoclinic' in accordance with the built-in table derived from the
CIF Core dictionary named 'cif_core.dic' version 2.4.5 last updated
on 2014-11-21.

Automatic conversion script
Id: cif_fix_values 8738 2021-04-28 16:35:53Z antanas 
;
_cod_original_sg_symbol_H-M 'P n'
_cod_database_code 3500140
_pd_proc_ls_prof_cr_factor 8.4240
_pd_proc_ls_prof_cwr_factor 8.7762
_pd_proc_ls_prof_cwr_expected 1.8024
_pd_proc_ls_prof_chi2 23.7087
_pd_proc_ls_prof_echi2 24.0622

loop_
_symmetry_equiv_pos_as_xyz
x,y,z
x+1/2,-y,z+1/2

loop_
_atom_site_label
_atom_site_type_symbol
_atom_site_thermal_displace_type
_atom_site_fract_x
_atom_site_fract_y
_atom_site_fract_z
_atom_site_occupancy
_atom_site_U_iso_or_equiv
_atom_site_calc_flag
_atom_site_refinement_flags
_atom_site_disorder_assembly
_atom_site_disorder_group
Ti1 Ti Uiso 0.98036 0.50838 0.16475 1.000 0.0040(3) . . . .
Ti2 Ti Uiso 0.3175(7) 0.5900(3) 0.0151(2) 1.000 0.0040(3) . . . .
Ti3 Ti Uiso 0.6598(7) 0.4042(3) 0.0294(2) 1.000 0.0040(3) . . . .
Ti4 Ti Uiso 0.5372(7) 0.0891(3) 0.2611(2) 1.000 0.0040(3) . . . .
Ti5 Ti Uiso 0.8836(7) 0.0007(2) 0.4055(2) 1.000 0.0040(3) . . . .
Ti6 Ti Uiso 0.2006(7) 0.9062(3) 0.2664(2) 1.000 0.0040(3) . . . .
S1 S Uiso 0.6482(6) 0.6634(2) 0.14553(19) 1.000 0.0069(5) . . . .
S2 S Uiso 0.4660(6) 0.5085(2) 0.40958(18) 1.000 0.0069(5) . . . .
S5 S Uiso 1.3034(6) 0.3481(2) 0.15958(18) 1.000 0.0069(5) . . . .
S3 S Uiso 0.1957(6) 0.1627(2) 0.38484(18) 1.000 0.0069(5) . . . .
S4 S Uiso 0.8573(6) 0.9886(2) 0.14824(18) 1.000 0.0069(5) . . . .
S6 S Uiso 0.5376(6) -0.1547(2) 0.40246(18) 1.000 0.0069(5) . . . .
O1 O Uiso 1.2317(11) 0.4294(2) 0.1842(3) 1.000 0.0082(5) . . . .
O2 O Uiso 0.481(2) 0.4976(8) 0.0110(6) 1.000 0.0082(5) . . . .
O3 O Uiso 0.8527(7) 0.7135(3) 0.14477(19) 1.000 0.0082(5) . . . .
O4 O Uiso 0.789(2) 0.4463(7) 0.1008(7) 1.000 0.0082(5) . . . .
O5 O Uiso 0.7099(10) 0.5822(2) 0.1736(3) 1.000 0.0082(5) . . . .
O7 O Uiso 1.1190(7) 0.2897(2) 0.1646(2) 1.000 0.0082(5) . . . .
O9 O Uiso 0.8031(11) 0.2907(2) 0.0471(4) 1.000 0.0082(5) . . . .
O11 O Uiso 0.3929(10) 0.5731(3) 0.4565(3) 1.000 0.0082(5) . . . .
O12 O Uiso 0.2594(7) 0.4859(3) 0.3641(2) 1.000 0.0082(5) . . . .
O16 O Uiso 0.8107(2) 0.4458(4) 0.2522(5) 1.000 0.0082(5) . . . .
O17 O Uiso 0.5635(10) 0.6519(4) 0.06967(17) 1.000 0.0082(5) . . . .
O19 O Uiso 0.1180(7) 0.7006(6) 0.02075(17) 1.000 0.0082(5) . . . .
O21 O Uiso 0.6713(7) 0.5370(3) 0.3677(2) 1.000 0.0082(5) . . . .
O23 O Uiso 0.4408(8) 0.69448(19) 0.1869(3) 1.000 0.0082(5) . . . .
O32 O Uiso 1.130(2) 0.5662(9) 0.1013(7) 1.000 0.0082(5) . . . .
O34 O Uiso 1.5115(8) 0.3240(2) 0.2025(3) 1.000 0.0082(5) . . . .
O36 O Uiso 1.1474(2) 0.5708(6) 0.2433(4) 1.000 0.0082(5) . . . .
O37 O Uiso 0.4672(6) 0.35264(7) -0.0590(6) 1.000 0.0082(5) . . . .
O38 O Uiso 0.5383(11) 0.4348(3) 0.4547(3) 1.000 0.0082(5) . . . .
O40 O Uiso 0.4709(8) 0.63428(9) -0.0745(5) 1.000 0.0082(5) . . . .
O42 O Uiso 1.3643(11) 0.3594(4) 0.08351(17) 1.000 0.0082(5) . . . .
O6 O Uiso 0.6061(10) -0.0752(2) 0.4198(3) 1.000 0.0082(5) . . . .
O8 O Uiso 0.350(2) 0.9913(8) 0.2492(6) 1.000 0.0082(5) . . . .
O10 O Uiso 0.4031(7) 0.1941(2) 0.4226(3) 1.000 0.0082(5) . . . .
O13 O Uiso 0.1281(10) 0.0838(2) 0.4151(3) 1.000 0.0082(5) . . . .
O14 O Uiso 0.6937(12) 0.0658(4) 0.4817(4) 1.000 0.0082(5) . . . .
O15 O Uiso 0.9234(11) 0.9248(3) 0.2017(3) 1.000 0.0082(5) . . . .
O18 O Uiso 0.7767(10) 1.0591(2) 0.1860(3) 1.000 0.0082(5) . . . .
O20 O Uiso -0.0114(7) 0.2158(2) 0.3826(2) 1.000 0.0082(5) . . . .
O22 O Uiso 0.4607(10) 0.8462(4) 0.32719(17) 1.000 0.0082(5) . . . .
O24 O Uiso 0.732(2) 0.0710(8) 0.3403(7) 1.000 0.0082(5) . . . .
O25 O Uiso 0.0221(12) 0.7942(6) 0.27490(8) 1.000 0.0082(5) . . . .
O26 O Uiso 0.7115(11) 0.19451(9) 0.2619(5) 1.000 0.0082(5) . . . .
O27 O Uiso 0.2695(10) 0.1455(4) 0.30841(18) 1.000 0.0082(5) . . . .
O28 O Uiso 0.6488(8) 0.9566(3) 0.1072(2) 1.000 0.0082(5) . . . .
O29 O Uiso 0.7294(7) -0.2090(3) 0.4076(2) 1.000 0.0082(5) . . . .
O30 O Uiso 0.3257(8) -0.1749(2) 0.4499(2) 1.000 0.0082(5) . . . .
O31 O Uiso 0.3627(9) 0.85171(12) 0.1826(5) 1.000 0.0082(5) . . . .
O33 O Uiso 1.042(2) -0.0611(7) 0.3432(7) 1.000 0.0082(5) . . . .
O35 O Uiso 1.0399(4) -0.0556(4) 0.4971(5) 1.000 0.0082(5) . . . .
O39 O Uiso 0.3303(6) 0.13358(17) 0.1680(6) 1.000 0.0082(5) . . . .
O41 O Uiso 1.0596(7) 1.0102(3) 0.1062(2) 1.000 0.0082(5) . . . .
H9A H Uiso 0.9493(19) 0.2751(4) 0.0757(7) 1.000 0.0380 . . . .
H9B H Uiso 0.7678(14) 0.2429(3) 0.0166(5) 1.000 0.0380 . . . .
H16A H Uiso 0.7798(4) 0.4902(6) 0.2869(6) 1.000 0.0380 . . . .
H16B H Uiso 0.6465(3) 0.4254(7) 0.2388(7) 1.000 0.0380 . . . .
H19A H Uiso 0.0555(10) 0.7241(8) -0.0252(2) 1.000 0.0380 . . . .
H19B H Uiso -0.0206(16) 0.7057(14) 0.0546(4) 1.000 0.0380 . . . .
H36A H Uiso 1.3244(2) 0.5768(6) 0.2352(5) 1.000 0.0380 . . . .
H36B H Uiso 1.1363(4) 0.5326(12) 0.2844(9) 1.000 0.0380 . . . .
H37A H Uiso 0.3502(8) 0.39610(8) -0.0719(7) 1.000 0.0380 . . . .
H37B H Uiso 0.3729(14) 0.30198(10) -0.0649(13) 1.000 0.0380 . . . .
H40A H Uiso 0.5216(15) 0.69001(14) -0.0871(10) 1.000 0.0380 . . . .
H40B H Uiso 0.6097(12) 0.59997(13) -0.0893(8) 1.000 0.0380 . . . .
H14A H Uiso 0.608(3) 0.0429(11) 0.5239(10) 1.000 0.0380 . . . .
H14B H Uiso 0.596(3) 0.1140(9) 0.4681(9) 1.000 0.0380 . . . .
H25A H Uiso -0.1015(13) 0.7712(6) 0.24126(9) 1.000 0.0380 . . . .
H25B H Uiso -0.0285(9) 0.7752(5) 0.32326(7) 1.000 0.0380 . . . .
H26A H Uiso 0.667(4) 0.2507(3) 0.249(2) 1.000 0.0380 . . . .
H26B H Uiso 0.8667(8) 0.20017(13) 0.2894(4) 1.000 0.0380 . . . .
H31A H Uiso 0.509(2) 0.8738(3) 0.1589(14) 1.000 0.0380 . . . .
H31B H Uiso 0.396(4) 0.7929(5) 0.187(3) 1.000 0.0380 . . . .
H35A H Uiso 1.0985(7) -0.0141(8) 0.5317(8) 1.000 0.0380 . . . .
H35B H Uiso 1.1886(8) -0.0859(10) 0.4838(11) 1.000 0.0380 . . . .
H39A H Uiso 0.1920(15) 0.1719(4) 0.1642(15) 1.000 0.0380 . . . .
H39B H Uiso 0.262(2) 0.0814(6) 0.151(2) 1.000 0.0380 . . . .

loop_
_atom_type_symbol
_atom_type_scat_Cromer_Mann_a1
_atom_type_scat_Cromer_Mann_b1
_atom_type_scat_Cromer_Mann_a2
_atom_type_scat_Cromer_Mann_b2
_atom_type_scat_Cromer_Mann_a3
_atom_type_scat_Cromer_Mann_b3
_atom_type_scat_Cromer_Mann_a4
_atom_type_scat_Cromer_Mann_b4
_atom_type_scat_Cromer_Mann_c
_atom_type_scat_dispersion_real
_atom_type_scat_dispersion_imag
_atom_type_scat_source
ti 9.75950 7.85080 7.35580 0.50000 1.69910 35.63380 1.90210 116.10500 1.28070 0.24800 0.44600 International_Tables_for_Crystallography_Vol.C(1991)_Tables_6.1.1.4_and_6.1.1.5
s 6.90530 1.46790 5.20340 22.21510 1.43790 0.25360 1.58630 56.17200 0.86690 0.11000 0.12400 International_Tables_for_Crystallography_Vol.C(1991)_Tables_6.1.1.4_and_6.1.1.5
o 3.04850 13.27710 2.28680 5.70110 1.54630 0.32390 0.86700 32.90890 0.25080 0.00800 0.00600 International_Tables_for_Crystallography_Vol.C(1991)_Tables_6.1.1.4_and_6.1.1.5
h 0.49300 10.51090 0.32291 26.12570 0.14019 3.14236 0.04081 57.79970 0.00304 0.00000 0.00000 International_Tables_for_Crystallography_Vol.C(1991)_Tables_6.1.1.4_and_6.1.1.5

loop_
_geom_angle_atom_site_label_1
_geom_angle_atom_site_label_2
_geom_angle_atom_site_label_3
_geom_angle
_geom_angle_site_symmetry_1
_geom_angle_site_symmetry_2
_geom_angle_site_symmetry_3
_geom_angle_publ_flag
O1 Ti1 O4 98.2(4) . . . yes
O1 Ti1 O5 163.9(2) . . . yes
O1 Ti1 O16 81.3(2) . . . yes
O1 Ti1 O32 99.0(4) . . . yes
O1 Ti1 O36 83.8(3) . . . yes
O4 Ti1 O5 88.5(4) . . . yes
O4 Ti1 O16 88.1(4) . . . yes
O4 Ti1 O32 98.1(6) . . . yes
O4 Ti1 O36 171.8(4) . . . yes
O5 Ti1 O16 84.24(19) . . . yes
O5 Ti1 O32 94.6(5) . . . yes
O5 Ti1 O36 87.7(2) . . . yes
O16 Ti1 O32 173.7(5) . . . yes
O16 Ti1 O36 84.3(3) . . . yes
O32 Ti1 O36 89.4(5) . . . yes
O2 Ti2 O17 97.2(4) . . . yes
O2 Ti2 O19 179.4(5) . . . yes
O2 Ti2 O40 93.5(4) . . . yes
O2 Ti2 O32 97.7(6) . . 1_455 yes
O2 Ti2 O38 101.1(5) . . 2_464 yes
O17 Ti2 O19 83.1(3) . . . yes
O17 Ti2 O40 86.7(3) . . . yes
O17 Ti2 O32 93.0(4) . . 1_455 yes
O17 Ti2 O38 160.9(4) . . 2_464 yes
O19 Ti2 O40 87.1(2) . . . yes
O19 Ti2 O32 81.8(5) . . 1_455 yes
O19 Ti2 O38 78.8(3) . . 2_464 yes
O32 Ti2 O40 168.8(5) 1_455 . . yes
O38 Ti2 O40 86.4(3) 2_464 . . yes
O32 Ti2 O38 90.4(4) 1_455 . 2_464 yes
O2 Ti3 O4 91.0(6) . . . yes
O2 Ti3 O9 170.4(5) . . . yes
O2 Ti3 O37 86.2(4) . . . yes
O2 Ti3 O42 88.3(4) . . 1_455 yes
O2 Ti3 O11 93.7(4) . . 2_564 yes
O4 Ti3 O9 95.6(5) . . . yes
O4 Ti3 O37 175.5(5) . . . yes
O4 Ti3 O42 95.6(5) . . 1_455 yes
O4 Ti3 O11 101.4(5) . . 2_564 yes
O9 Ti3 O37 86.7(3) . . . yes
O9 Ti3 O42 84.1(3) . . 1_455 yes
O9 Ti3 O11 91.9(3) . . 2_564 yes
O37 Ti3 O42 80.8(3) . . 1_455 yes
O11 Ti3 O37 82.3(3) 2_564 . . yes
O11 Ti3 O42 162.9(3) 2_564 . 1_455 yes
O24 Ti4 O27 99.0(4) . . . yes
O24 Ti4 O39 169.4(5) . . . yes
O8 Ti4 O24 105.1(6) 1_545 . . yes
O18 Ti4 O24 97.7(4) 1_545 . . yes
O26 Ti4 O27 86.8(3) . . . yes
O26 Ti4 O39 87.5(3) . . . yes
O8 Ti4 O26 172.9(5) 1_545 . . yes
O18 Ti4 O26 84.3(3) 1_545 . . yes
O27 Ti4 O39 78.8(3) . . . yes
O8 Ti4 O27 92.8(4) 1_545 . . yes
O18 Ti4 O27 159.8(3) 1_545 . . yes
O8 Ti4 O39 85.4(4) 1_545 . . yes
O18 Ti4 O39 82.8(3) 1_545 . . yes
O8 Ti4 O18 93.9(4) 1_545 . 1_545 yes
O24 Ti4 O26 82.0(5) . . . yes
O6 Ti5 O35 85.5(2) . . . yes
O6 Ti5 O13 165.7(3) . . 1_655 yes
O14 Ti5 O24 83.8(5) . . . yes
O14 Ti5 O33 176.2(5) . . . yes
O14 Ti5 O35 83.4(3) . . . yes
O13 Ti5 O14 85.6(3) 1_655 . . yes
O24 Ti5 O33 99.1(6) . . . yes
O24 Ti5 O35 166.0(5) . . . yes
O13 Ti5 O24 85.5(4) 1_655 . . yes
O33 Ti5 O35 94.0(5) . . . yes
O13 Ti5 O33 97.1(4) 1_655 . . yes
O13 Ti5 O35 87.9(3) 1_655 . . yes
O6 Ti5 O24 98.1(4) . . . yes
O6 Ti5 O33 96.0(4) . . . yes
O6 Ti5 O14 81.1(3) . . . yes
O8 Ti6 O22 99.9(5) . . . yes
O8 Ti6 O25 172.8(5) . . . yes
O8 Ti6 O33 98.3(6) . . 1_465 yes
O22 Ti6 O25 81.8(3) . . . yes
O22 Ti6 O31 84.0(3) . . . yes
O15 Ti6 O22 160.3(4) 1_455 . . yes
O22 Ti6 O33 93.1(4) . . 1_465 yes
O25 Ti6 O31 82.8(2) . . . yes
O15 Ti6 O25 79.8(3) 1_455 . . yes
O25 Ti6 O33 88.6(4) . . 1_465 yes
O15 Ti6 O31 87.0(3) 1_455 . . yes
O31 Ti6 O33 171.1(5) . . 1_465 yes
O15 Ti6 O33 93.3(5) 1_455 . 1_465 yes
O8 Ti6 O15 97.6(5) . . 1_455 yes
O8 Ti6 O31 90.4(4) . . . yes
O5 S1 O23 108.1(3) . . . yes
O5 S1 O17 106.5(4) . . . yes
O3 S1 O5 111.2(4) . . . yes
O3 S1 O17 108.1(3) . . . yes
O3 S1 O23 115.2(3) . . . yes
O17 S1 O23 107.4(4) . . . yes
O21 S2 O38 110.6(4) . . . yes
O11 S2 O21 107.8(4) . . . yes
O11 S2 O12 108.6(4) . . . yes
O12 S2 O38 107.9(4) . . . yes
O11 S2 O38 109.6(4) . . . yes
O12 S2 O21 112.3(3) . . . yes
O1 S5 O7 114.3(3) . . . yes
O34 S5 O42 112.2(4) . . . yes
O1 S5 O42 104.2(4) . . . yes
O7 S5 O34 110.0(3) . . . yes
O1 S5 O34 107.2(3) . . . yes
O7 S5 O42 109.0(4) . . . yes
O10 S3 O20 114.8(3) . . . yes
O10 S3 O27 107.9(4) . . . yes
O10 S3 O13 109.9(3) . . . yes
O13 S3 O20 110.5(3) . . . yes
O13 S3 O27 105.2(4) . . . yes
O20 S3 O27 108.1(3) . . . yes
O15 S4 O41 111.0(4) . . . yes
O18 S4 O28 107.6(4) . . . yes
O18 S4 O41 108.2(4) . . . yes
O15 S4 O18 109.1(4) . . . yes
O15 S4 O28 105.8(3) . . . yes
O28 S4 O41 115.0(3) . . . yes
O22 S6 O29 106.6(4) 1_545 . . yes
O22 S6 O30 110.1(3) 1_545 . . yes
O6 S6 O29 112.9(4) . . . yes
O6 S6 O30 106.4(3) . . . yes
O6 S6 O22 106.5(4) . . 1_545 yes
O29 S6 O30 114.1(3) . . . yes
Ti1 O1 S5 138.8(4) . . . yes
Ti2 O2 Ti3 166.9(7) . . . yes
Ti1 O4 Ti3 165.7(8) . . . yes
Ti1 O5 S1 135.9(4) . . . yes
Ti3 O11 S2 140.2(4) 2_465 . . yes
Ti2 O17 S1 139.3(4) . . . yes
Ti1 O32 Ti2 158.0(9) . . 1_655 yes
Ti2 O38 S2 133.3(4) 2_565 . . yes
Ti3 O42 S5 134.9(4) 1_655 . . yes
Ti3 O9 H9A 128.9(6) . . . no
Ti3 O9 H9B 124.4(7) . . . no
H9A O9 H9B 104.4(7) . . . no
Ti1 O16 H16A 102.2(7) . . . no
Ti1 O16 H16B 112.2(10) . . . no
H16A O16 H16B 104.6(7) . . . no
Ti2 O19 H19A 117.8(8) . . . no
Ti2 O19 H19B 120.0(14) . . . no
H19A O19 H19B 104.3(9) . . . no
Ti1 O36 H36A 112.7(8) . . . no
Ti1 O36 H36B 101.4(11) . . . no
H36A O36 H36B 104.4(8) . . . no
Ti3 O37 H37A 102.2(7) . . . no
Ti3 O37 H37B 133.0(16) . . . no
H37A O37 H37B 104.5(7) . . . no
Ti2 O40 H40A 130.9(11) . . . no
Ti2 O40 H40B 110.5(8) . . . no
H40A O40 H40B 104.4(8) . . . no
Ti5 O6 S6 139.7(4) . . . yes
Ti4 O8 Ti6 162.3(7) 1_565 . . yes
Ti5 O13 S3 140.9(4) 1_455 . . yes
Ti6 O15 S4 134.6(4) 1_655 . . yes
Ti4 O18 S4 139.1(3) 1_565 . . yes
Ti6 O22 S6 136.1(4) . . 1_565 yes
Ti4 O24 Ti5 150.8(8) . . . yes
Ti4 O27 S3 136.3(4) . . . yes
Ti5 O33 Ti6 162.1(8) . . 1_645 yes
Ti5 O14 H14A 125.9(12) . . . no
Ti5 O14 H14B 121.4(11) . . . no
H14A O14 H14B 104.3(15) . . . no
Ti6 O25 H25A 127.4(7) . . . no
Ti6 O25 H25B 118.9(7) . . . no
H25A O25 H25B 104.4(8) . . . no
Ti4 O26 H26A 134.7(14) . . . no
Ti4 O26 H26B 119.8(4) . . . no
H26A O26 H26B 104.1(15) . . . no
Ti6 O31 H31A 123.1(11) . . . no
Ti6 O31 H31B 117(3) . . . no
H31A O31 H31B 104.4(19) . . . no
Ti5 O35 H35A 109.9(9) . . . no
Ti5 O35 H35B 110.7(13) . . . no
H35A O35 H35B 104.4(10) . . . no
Ti4 O39 H39A 131.6(18) . . . no
Ti4 O39 H39B 98.6(17) . . . no
H39A O39 H39B 104.3(11) . . . no

loop_
_geom_bond_atom_site_label_1
_geom_bond_atom_site_label_2
_geom_bond_distance
_geom_bond_site_symmetry_1
_geom_bond_site_symmetry_2
_geom_bond_publ_flag
Ti1 O1 1.949(5) . . yes
Ti1 O4 1.896(12) . . yes
Ti1 O5 1.949(5) . . yes
Ti1 O16 2.162(8) . . yes
Ti1 O32 1.744(13) . . yes
Ti1 O36 2.015(8) . . yes
Ti2 O2 1.790(14) . . yes
Ti2 O17 1.983(7) . . yes
Ti2 O19 2.154(10) . . yes
Ti2 O40 2.024(9) . . yes
Ti2 O32 1.966(13) . 1_455 yes
Ti2 O38 1.949(7) . 2_464 yes
Ti3 O2 1.876(14) . . yes
Ti3 O4 1.662(13) . . yes
Ti3 O9 2.078(6) . . yes
Ti3 O37 2.136(10) . . yes
Ti3 O42 2.073(7) . 1_455 yes
Ti3 O11 1.925(7) . 2_564 yes
Ti4 O18 2.005(7) . 1_545 yes
Ti4 O27 1.974(7) . . yes
Ti4 O24 1.846(13) . . yes
Ti4 O26 2.006(6) . . yes
Ti4 O39 2.200(10) . . yes
Ti4 O8 1.945(14) . 1_545 yes
Ti5 O24 1.881(13) . . yes
Ti5 O14 2.084(8) . . yes
Ti5 O6 2.012(6) . . yes
Ti5 O33 1.791(13) . . yes
Ti5 O35 2.127(9) . . yes
Ti5 O13 1.946(6) . 1_655 yes
Ti6 O8 1.676(14) . . yes
Ti6 O22 2.081(7) . . yes
Ti6 O25 2.121(10) . . yes
Ti6 O31 2.028(9) . . yes
Ti6 O15 1.968(7) . 1_455 yes
Ti6 O33 1.776(13) . 1_465 yes
S1 O3 1.409(5) . . yes
S1 O23 1.485(6) . . yes
S1 O5 1.491(5) . . yes
S1 O17 1.499(5) . . yes
S2 O11 1.449(6) . . yes
S2 O38 1.541(6) . . yes
S2 O12 1.467(5) . . yes
S2 O21 1.467(5) . . yes
S5 O42 1.475(5) . . yes
S5 O34 1.454(6) . . yes
S5 O1 1.487(5) . . yes
S5 O7 1.416(5) . . yes
S3 O20 1.450(5) . . yes
S3 O13 1.482(5) . . yes
S3 O27 1.516(5) . . yes
S3 O10 1.440(5) . . yes
S4 O15 1.502(6) . . yes
S4 O18 1.445(5) . . yes
S4 O28 1.479(5) . . yes
S4 O41 1.422(5) . . yes
S6 O6 1.416(5) . . yes
S6 O30 1.517(5) . . yes
S6 O22 1.464(5) . 1_545 yes
S6 O29 1.399(6) . . yes
O9 H9B 0.998(9) . . no
O9 H9A 1.000(13) . . no
O16 H16A 1.000(13) . . no
O16 H16B 1.001(6) . . no
O19 H19B 1.004(9) . . no
O19 H19A 1.001(8) . . no
O36 H36A 0.999(3) . . no
O36 H36B 1.00(2) . . no
O37 H37B 0.999(5) . . no
O37 H37A 1.000(6) . . no
O40 H40B 1.000(8) . . no
O40 H40A 1.000(6) . . no
O14 H14A 1.000(19) . . no
O14 H14B 1.001(17) . . no
O25 H25A 1.001(9) . . no
O25 H25B 1.000(5) . . no
O26 H26A 0.998(11) . . no
O26 H26B 1.001(9) . . no
O31 H31A 0.999(16) . . no
O31 H31B 1.001(11) . . no
O35 H35A 0.999(16) . . no
O35 H35B 1.001(11) . . no
O39 H39A 1.000(8) . . no
O39 H39B 1.000(15) . . no

loop_
_geom_hbond_atom_site_label_D
_geom_hbond_atom_site_label_H
_geom_hbond_atom_site_label_A
_geom_hbond_distance_DH
_geom_hbond_distance_HA
_geom_hbond_distance_DA
_geom_hbond_angle_DHA
_geom_hbond_site_symmetry_A
_geom_hbond_publ_flag
O9 H9A O7 1.000(13) 1.914(13) 2.791(8) 144.8(9) . yes
O9 H9B O30 0.998(9) 1.717(8) 2.654(7) 154.8(8) 2_554 yes
O14 H14A O41 1.000(19) 1.796(19) 2.757(8) 159.9(16) 2_465 yes
O14 H14B O10 1.001(17) 1.905(16) 2.890(8) 167.5(15) . yes
O16 H16A O21 1.000(13) 1.807(11) 2.756(9) 157.2(9) . yes
O16 H16B O1 1.001(6) 2.505(8) 3.449(7) 157.0(10) 1_455 yes
O16 H16B O34 1.001(6) 1.967(12) 2.776(7) 136.1(9) 1_455 yes
O19 H19A O10 1.001(8) 1.873(11) 2.795(8) 151.7(10) 2_464 yes
O19 H19B O3 1.004(9) 1.836(9) 2.765(5) 152.4(8) 1_455 yes
O19 H19B O17 1.004(9) 2.493(13) 3.317(7) 139.1(13) 1_455 yes
O25 H25A O3 1.001(9) 2.056(6) 2.923(7) 143.8(6) 1_455 yes
O25 H25B O29 1.000(5) 2.097(5) 2.977(5) 145.7(8) 1_465 yes
O26 H26A O34 0.998(11) 1.73(2) 2.664(6) 155(3) 1_455 yes
O26 H26B O20 1.001(9) 1.878(8) 2.736(9) 141.9(7) 1_655 yes
O26 H26B O27 1.001(9) 2.434(7) 3.306(8) 145.2(5) 1_655 yes
O31 H31A O15 0.999(16) 2.569(14) 3.354(8) 135(2) . yes
O31 H31A O28 0.999(16) 1.859(16) 2.758(7) 148.2(9) . yes
O31 H31B O23 1.001(11) 1.660(9) 2.659(4) 175(5) . yes
O35 H35A O28 0.999(16) 1.725(15) 2.700(9) 164.2(12) 2_565 yes
O35 H35B O30 1.001(11) 1.787(16) 2.698(7) 149.6(12) 1_655 yes
O36 H36A O5 0.999(3) 2.440(7) 3.397(6) 160.3(9) 1_655 yes
O36 H36A O23 0.999(3) 2.257(10) 2.837(9) 115.7(8) 1_655 yes
O36 H36B O12 1.00(2) 1.807(17) 2.729(9) 151.8(7) 1_655 yes
O36 H36B O16 1.00(2) 2.386(14) 2.805(9) 104.3(9) . yes
O37 H37A O21 1.000(6) 1.864(9) 2.811(7) 156.7(12) 2_464 yes
O37 H37B O29 0.999(5) 1.815(9) 2.802(6) 169(2) 2_454 yes
O39 H39A O7 1.000(8) 2.006(8) 2.856(5) 141.3(7) 1_455 yes
O39 H39B O8 1.000(15) 2.42(3) 2.818(14) 103(2) 1_545 yes
O39 H39B O41 1.000(15) 1.83(2) 2.789(7) 159.8(18) 1_445 yes
O40 H40A O20 1.000(6) 1.679(8) 2.628(5) 156.8(9) 2_564 yes
O40 H40B O12 1.000(8) 1.874(9) 2.816(6) 155.7(8) 2_564 yes
O40 H40B O38 1.000(8) 2.571(10) 3.388(7) 138.7(11) 2_564 yes

loop_
_geom_torsion_atom_site_label_1
_geom_torsion_atom_site_label_2
_geom_torsion_atom_site_label_3
_geom_torsion_atom_site_label_4
_geom_torsion
_geom_torsion_site_symmetry_1
_geom_torsion_site_symmetry_2
_geom_torsion_site_symmetry_3
_geom_torsion_site_symmetry_4
_geom_torsion_publ_flag
O4 Ti1 O1 S5 5.5(7) . . . . no
O16 Ti1 O1 S5 92.3(6) . . . . no
O32 Ti1 O1 S5 -94.1(7) . . . . no
O36 Ti1 O1 S5 177.5(6) . . . . no
O4 Ti1 O5 S1 -104.1(6) . . . . no
O16 Ti1 O5 S1 167.6(5) . . . . no
O32 Ti1 O5 S1 -6.1(7) . . . . no
O36 Ti1 O5 S1 83.2(5) . . . . no
O1 Ti1 O32 Ti2 49.8(19) . . . 1_655 no
O4 Ti1 O32 Ti2 -49.9(19) . . . 1_655 no
O5 Ti1 O32 Ti2 -139.0(19) . . . 1_655 no
O36 Ti1 O32 Ti2 133.4(19) . . . 1_655 no
O2 Ti2 O17 S1 -81.3(7) . . . . no
O19 Ti2 O17 S1 98.1(6) . . . . no
O40 Ti2 O17 S1 -174.5(6) . . . . no
O32 Ti2 O17 S1 16.8(8) 1_455 . . . no
O2 Ti2 O32 Ti1 -29(2) . . 1_455 1_455 no
O17 Ti2 O32 Ti1 -126.2(19) . . 1_455 1_455 no
O19 Ti2 O32 Ti1 151.3(19) . . 1_455 1_455 no
O2 Ti2 O38 S2 -3.6(7) . . 2_464 2_464 no
O19 Ti2 O38 S2 177.0(5) . . 2_464 2_464 no
O40 Ti2 O38 S2 89.3(5) . . 2_464 2_464 no
O2 Ti3 O42 S5 -104.5(7) . . 1_455 1_455 no
O4 Ti3 O42 S5 -13.6(8) . . 1_455 1_455 no
O9 Ti3 O42 S5 81.4(6) . . 1_455 1_455 no
O37 Ti3 O42 S5 169.0(6) . . 1_455 1_455 no
O2 Ti3 O11 S2 11.1(7) . . 2_564 2_564 no
O4 Ti3 O11 S2 -80.7(7) . . 2_564 2_564 no
O9 Ti3 O11 S2 -176.7(6) . . 2_564 2_564 no
O37 Ti3 O11 S2 96.8(6) . . 2_564 2_564 no
O39 Ti4 O18 S4 -102.9(6) . . 1_545 1_545 no
O26 Ti4 O27 S3 -90.3(7) . . . . no
O39 Ti4 O27 S3 -178.4(6) . . . . no
O26 Ti4 O24 Ti5 -159.5(15) . . . . no
O27 Ti4 O24 Ti5 115.1(14) . . . . no
O8 Ti4 O24 Ti5 19.8(16) 1_545 . . . no
O18 Ti4 O24 Ti5 -76.4(14) 1_545 . . . no
O24 Ti4 O27 S3 -8.9(8) . . . . no
O18 Ti4 O27 S3 -154.1(7) 1_545 . . . no
O24 Ti4 O18 S4 87.9(7) . . 1_545 1_545 no
O8 Ti4 O27 S3 96.9(7) 1_545 . . . no
O27 Ti4 O18 S4 -126.9(9) . . 1_545 1_545 no
O26 Ti4 O18 S4 168.9(6) . . 1_545 1_545 no
O33 Ti5 O6 S6 9.2(7) . . . . no
O24 Ti5 O6 S6 109.3(7) . . . . no
O14 Ti5 O6 S6 -168.4(6) . . . . no
O14 Ti5 O13 S3 -89.0(6) . . 1_655 1_655 no
O24 Ti5 O13 S3 -5.0(7) . . 1_655 1_655 no
O35 Ti5 O6 S6 -84.4(6) . . . . no
O6 Ti5 O24 Ti4 -42.6(15) . . . . no
O14 Ti5 O24 Ti4 -122.6(14) . . . . no
O33 Ti5 O24 Ti4 54.9(15) . . . . no
O13 Ti5 O24 Ti4 151.4(14) 1_655 . . . no
O35 Ti5 O13 S3 -172.6(6) . . 1_655 1_655 no
O33 Ti5 O13 S3 93.6(7) . . 1_655 1_655 no
O25 Ti6 O15 S4 -169.1(5) . . 1_455 1_455 no
O8 Ti6 O15 S4 4.1(7) . . 1_455 1_455 no
O8 Ti6 O22 S6 84.1(7) . . . 1_565 no
O25 Ti6 O22 S6 -103.0(6) . . . 1_565 no
O31 Ti6 O22 S6 173.5(6) . . . 1_565 no
O33 Ti6 O22 S6 -14.9(7) 1_465 . . 1_565 no
O31 Ti6 O15 S4 -85.9(5) . . 1_455 1_455 no
O17 S1 O5 Ti1 78.6(5) . . . . no
O23 S1 O5 Ti1 -166.2(4) . . . . no
O3 S1 O5 Ti1 -38.9(6) . . . . no
O5 S1 O17 Ti2 55.5(7) . . . . no
O23 S1 O17 Ti2 -60.1(7) . . . . no
O3 S1 O17 Ti2 175.0(5) . . . . no
O12 S2 O11 Ti3 59.2(7) . . . 2_465 no
O21 S2 O11 Ti3 -178.9(5) . . . 2_465 no
O11 S2 O38 Ti2 -73.4(6) . . . 2_565 no
O12 S2 O38 Ti2 168.5(4) . . . 2_565 no
O38 S2 O11 Ti3 -58.6(7) . . . 2_465 no
O21 S2 O38 Ti2 45.3(6) . . . 2_565 no
O34 S5 O1 Ti1 -176.9(5) . . . . no
O42 S5 O1 Ti1 64.1(6) . . . . no
O7 S5 O1 Ti1 -54.8(6) . . . . no
O7 S5 O42 Ti3 -159.1(5) . . . 1_655 no
O34 S5 O42 Ti3 -37.0(7) . . . 1_655 no
O1 S5 O42 Ti3 78.6(6) . . . 1_655 no
O10 S3 O13 Ti5 176.4(5) . . . 1_455 no
O20 S3 O13 Ti5 48.7(7) . . . 1_455 no
O27 S3 O13 Ti5 -67.7(6) . . . 1_455 no
O10 S3 O27 Ti4 49.2(7) . . . . no
O13 S3 O27 Ti4 -68.1(7) . . . . no
O20 S3 O27 Ti4 173.8(5) . . . . no
O18 S4 O15 Ti6 -76.5(6) . . . 1_655 no
O28 S4 O15 Ti6 168.0(5) . . . 1_655 no
O41 S4 O15 Ti6 42.7(6) . . . 1_655 no
O15 S4 O18 Ti4 -52.6(7) . . . 1_565 no
O28 S4 O18 Ti4 61.7(6) . . . 1_565 no
O41 S4 O18 Ti4 -173.5(5) . . . 1_565 no
O29 S6 O6 Ti5 39.3(7) . . . . no
O30 S6 O6 Ti5 165.2(5) . . . . no
O22 S6 O6 Ti5 -77.4(6) 1_545 . . . no
O6 S6 O22 Ti6 -58.4(7) . . 1_545 1_545 no
O29 S6 O22 Ti6 -179.2(5) . . 1_545 1_545 no
O30 S6 O22 Ti6 56.6(7) . . 1_545 1_545 no
